data_7006103
loop_
_publ_author_name
'Lazar, Hanane Z.'
'Forestier, Thibaut'
'Barrett, Simon A.'
'Kilner, Colin A.'
'L\'etard, Jean-Fran\,cois'
'Halcrow, Malcolm A.'

_publ_section_title
;
 Thermal and light-induced spin-crossover in salts of the heptadentate
 complex [tris(4-{pyrazol-3-yl}-3-aza-3-butenyl)amine]iron(ii).
;
_journal_issue 38
_journal_name_full 'Dalton transactions (Cambridge, England : 2003)'
_journal_page_first 4276
_journal_page_last 4285
_journal_paper_doi 10.1039/b708971f
_journal_year 2007
_chemical_formula_moiety 'C18 H24 Fe N10, 2[N O3], C H3 N O2'
_chemical_formula_sum 'C19 H27 Fe N13 O8'
_chemical_formula_weight 621.39
_chemical_name_common
;
(Tris-(4-(pyrazol-3-yl)-3-aza-3-butenyl)amine)iron(ii)
dinitrate mono-nitromethane solvate
;
_chemical_name_systematic
;
[Tris-(4-{pyrazol-3-yl}-3-aza-3-butenyl)amine]iron(II)
dinitrate mono-nitromethane solvate
;
_space_group_IT_number 19
_symmetry_cell_setting orthorhombic
_symmetry_space_group_name_Hall 'P 2ac 2ab'
_symmetry_space_group_name_H-M 'P 21 21 21'
_atom_sites_solution_hydrogens geom
_atom_sites_solution_primary direct
_atom_sites_solution_secondary difmap
_audit_creation_method SHELXL-97
_cell_angle_alpha 90.00
_cell_angle_beta 90.00
_cell_angle_gamma 90.00
_cell_formula_units_Z 4
_cell_length_a 11.6918(12)
_cell_length_b 12.9226(14)
_cell_length_c 17.923(2)
_cell_measurement_reflns_used 113800
_cell_measurement_temperature 300(2)
_cell_measurement_theta_max 28.36
_cell_measurement_theta_min 1.94
_cell_volume 2708.0(5)
_computing_cell_refinement 'APEX 2 software, Bruker Nonius 2004'
_computing_data_collection 'APEX 2 software, Bruker Nonius 2004'
_computing_data_reduction 'SAINT, Bruker Nonius 2004'
_computing_molecular_graphics 'XSEED (Barbour, 2003)'
_computing_publication_material 'local program'
_computing_structure_refinement 'SHELXL-97 (Sheldrick, 1997)'
_computing_structure_solution 'SHELXS-97 (Sheldrick, 1990)'
_diffrn_ambient_temperature 300(2)
_diffrn_detector_area_resol_mean '120 microns'
_diffrn_measured_fraction_theta_full 0.987
_diffrn_measured_fraction_theta_max 0.987
_diffrn_measurement_device_type 'Bruker X8 Apex diffractometer'
_diffrn_measurement_method 'Rotation images'
_diffrn_radiation_monochromator graphite
_diffrn_radiation_source 'rotating anode'
_diffrn_radiation_type MoK\a
_diffrn_radiation_wavelength 0.71073
_diffrn_reflns_av_R_equivalents 0.0444
_diffrn_reflns_av_sigmaI/netI 0.0191
_diffrn_reflns_limit_h_max 15
_diffrn_reflns_limit_h_min -15
_diffrn_reflns_limit_k_max 17
_diffrn_reflns_limit_k_min -17
_diffrn_reflns_limit_l_max 23
_diffrn_reflns_limit_l_min -23
_diffrn_reflns_number 113800
_diffrn_reflns_theta_full 28.36
_diffrn_reflns_theta_max 28.36
_diffrn_reflns_theta_min 1.94
_exptl_absorpt_coefficient_mu 0.626
_exptl_absorpt_correction_T_max 0.853
_exptl_absorpt_correction_T_min 0.716
_exptl_absorpt_correction_type multi-scan
_exptl_absorpt_process_details
;
Sheldrick, G. M. (2002). SADABS v. 2.03. University of
G/ottingen, Germany.
;
_exptl_crystal_colour Orange
_exptl_crystal_density_diffrn 1.524
_exptl_crystal_density_method 'not measured'
_exptl_crystal_description 'Rectangular prism'
_exptl_crystal_F_000 1288
_exptl_crystal_size_max 0.25
_exptl_crystal_size_mid 0.13
_exptl_crystal_size_min 0.11
_refine_diff_density_max 0.652
_refine_diff_density_min -0.380
_refine_diff_density_rms 0.076
_refine_ls_abs_structure_details 'Flack H D (1983), Acta Cryst. A39, 876-881'
_refine_ls_abs_structure_Flack -0.004(17)
_refine_ls_extinction_method none
_refine_ls_goodness_of_fit_ref 1.092
_refine_ls_hydrogen_treatment constr
_refine_ls_matrix_type full
_refine_ls_number_parameters 392
_refine_ls_number_reflns 6678
_refine_ls_number_restraints 44
_refine_ls_restrained_S_all 1.098
_refine_ls_R_factor_all 0.0595
_refine_ls_R_factor_gt 0.0481
_refine_ls_shift/su_max 0.001
_refine_ls_shift/su_mean 0.000
_refine_ls_structure_factor_coef Fsqd
_refine_ls_weighting_details 'calc w=1/[\s^2^(Fo^2^)+(0.0975P)^2^+0.3768P] where P=(Fo^2^+2Fc^2^)/3'
_refine_ls_weighting_scheme calc
_refine_ls_wR_factor_gt 0.1331
_refine_ls_wR_factor_ref 0.1450
_reflns_number_gt 5669
_reflns_number_total 6678
_reflns_threshold_expression >2sigma(I)
_cod_data_source_file b708971f.txt
_cod_data_source_block mh172rt
_cod_depositor_comments
;
The following automatic conversions were performed:
'_symmetry_cell_setting' value 'Orthorhombic' changed to 'orthorhombic'
according to '/home/saulius/struct/CIF-dictionaries/cif_core.dic'
dictionary named 'cif_core.dic' version 2.4.1 from 2010-06-29.

Automatic conversion script
Id: cif_fix_enum 1527 2010-12-29 10:47:43Z saulius 
;
_cod_database_code 7006103

loop_
_symmetry_equiv_pos_as_xyz
'x, y, z'
'-x+1/2, -y, z+1/2'
'x+1/2, -y+1/2, -z'
'-x, y+1/2, -z+1/2'

loop_
_atom_site_label
_atom_site_type_symbol
_atom_site_fract_x
_atom_site_fract_y
_atom_site_fract_z
_atom_site_U_iso_or_equiv
_atom_site_adp_type
_atom_site_occupancy
_atom_site_symmetry_multiplicity
_atom_site_calc_flag
_atom_site_refinement_flags
_atom_site_disorder_assembly
_atom_site_disorder_group
Fe1 Fe 0.41944(3) 0.62144(3) 0.92936(2) 0.04389(12) Uani 1 1 d . . .
N2 N 0.4185(3) 0.8096(2) 0.83522(16) 0.0577(6) Uani 1 1 d . . .
C3 C 0.4974(3) 0.7839(3) 0.77330(19) 0.0599(8) Uani 1 1 d . . .
H3A H 0.5736 0.8086 0.7852 0.072 Uiso 1 1 calc R . .
H3B H 0.4723 0.8184 0.7281 0.072 Uiso 1 1 calc R . .
C4 C 0.5010(4) 0.6674(3) 0.76020(18) 0.0596(8) Uani 1 1 d . . .
H4A H 0.4272 0.6434 0.7425 0.072 Uiso 1 1 calc R . .
H4B H 0.5580 0.6510 0.7227 0.072 Uiso 1 1 calc R . .
N5 N 0.5298(2) 0.6163(2) 0.83113(14) 0.0497(5) Uani 1 1 d . . .
C6 C 0.6271(3) 0.5728(3) 0.8391(2) 0.0563(7) Uani 1 1 d . . .
H6 H 0.6781 0.5687 0.7994 0.068 Uiso 1 1 calc R . .
C7 C 0.6564(3) 0.5298(2) 0.91169(19) 0.0539(7) Uani 1 1 d . . .
N8 N 0.5788(2) 0.5397(2) 0.96756(14) 0.0502(5) Uani 1 1 d . . .
N9 N 0.6278(3) 0.4944(2) 1.02747(16) 0.0565(6) Uani 1 1 d . . .
H9 H 0.5961 0.4895 1.0706 0.068 Uiso 1 1 calc R . .
C10 C 0.7339(3) 0.4574(3) 1.0108(3) 0.0696(10) Uani 1 1 d . . .
H10 H 0.7826 0.4226 1.0433 0.084 Uiso 1 1 calc R . .
C11 C 0.7557(3) 0.4807(3) 0.9380(3) 0.0663(9) Uani 1 1 d . . .
H11 H 0.8223 0.4670 0.9114 0.080 Uiso 1 1 calc R . .
C12 C 0.2986(3) 0.8197(3) 0.8118(3) 0.0693(10) Uani 1 1 d . . .
H12A H 0.2878 0.7851 0.7643 0.083 Uiso 1 1 calc R . .
H12B H 0.2800 0.8923 0.8053 0.083 Uiso 1 1 calc R . .
C13 C 0.2192(3) 0.7723(3) 0.8698(3) 0.0677(10) Uani 1 1 d . . .
H13A H 0.2241 0.8109 0.9161 0.081 Uiso 1 1 calc R . .
H13B H 0.1408 0.7749 0.8523 0.081 Uiso 1 1 calc R . .
N14 N 0.2536(2) 0.6635(2) 0.88254(16) 0.0527(6) Uani 1 1 d . . .
C15 C 0.1909(3) 0.5889(3) 0.86076(18) 0.0543(7) Uani 1 1 d . . .
H15 H 0.1201 0.6018 0.8389 0.065 Uiso 1 1 calc R . .
C16 C 0.2318(3) 0.4820(3) 0.87058(17) 0.0513(7) Uani 1 1 d . . .
N17 N 0.3386(2) 0.46983(19) 0.89942(14) 0.0477(5) Uani 1 1 d . . .
N18 N 0.3568(3) 0.3666(2) 0.89982(15) 0.0572(6) Uani 1 1 d . . .
H18 H 0.4182 0.3374 0.9158 0.069 Uiso 1 1 calc R . .
C19 C 0.2658(4) 0.3153(3) 0.8718(2) 0.0738(11) Uani 1 1 d . . .
H19 H 0.2598 0.2439 0.8665 0.089 Uiso 1 1 calc R . .
C20 C 0.1839(4) 0.3861(3) 0.8525(2) 0.0702(10) Uani 1 1 d . . .
H20 H 0.1122 0.3732 0.8320 0.084 Uiso 1 1 calc R . .
C21 C 0.4583(4) 0.8919(3) 0.8857(2) 0.0680(9) Uani 1 1 d . . .
H21A H 0.3926 0.9273 0.9068 0.082 Uiso 1 1 calc R . .
H21B H 0.5022 0.9421 0.8574 0.082 Uiso 1 1 calc R . .
C22 C 0.5313(4) 0.8500(3) 0.9481(2) 0.0654(9) Uani 1 1 d . . .
H22A H 0.6028 0.8239 0.9282 0.079 Uiso 1 1 calc R . .
H22B H 0.5485 0.9047 0.9834 0.079 Uiso 1 1 calc R . .
N23 N 0.4684(2) 0.7658(2) 0.98588(15) 0.0515(6) Uani 1 1 d . . .
C24 C 0.4330(3) 0.7777(2) 1.05285(18) 0.0525(7) Uani 1 1 d . . .
H24 H 0.4474 0.8387 1.0787 0.063 Uiso 1 1 calc R . .
C25 C 0.3694(3) 0.6930(2) 1.08794(16) 0.0467(6) Uani 1 1 d . . .
N26 N 0.3447(2) 0.61001(19) 1.04469(13) 0.0454(5) Uani 1 1 d . . .
N27 N 0.2892(2) 0.5448(2) 1.09040(15) 0.0503(6) Uani 1 1 d . . .
H27 H 0.2639 0.4852 1.0768 0.060 Uiso 1 1 calc R . .
C28 C 0.2777(3) 0.5830(3) 1.16003(19) 0.0570(7) Uani 1 1 d . . .
H28 H 0.2429 0.5500 1.2002 0.068 Uiso 1 1 calc R . .
C29 C 0.3270(3) 0.6803(3) 1.16086(18) 0.0540(7) Uani 1 1 d . . .
H29 H 0.3312 0.7266 1.2005 0.065 Uiso 1 1 calc R . .
N30A N 0.5624(10) 0.1737(8) 0.9459(7) 0.046(4) Uiso 0.34 1 d PD A 1
O31A O 0.5935(14) 0.2681(9) 0.9534(9) 0.108(5) Uiso 0.34 1 d PD A 1
O32A O 0.4599(8) 0.1531(8) 0.9312(7) 0.069(2) Uiso 0.34 1 d PD A 1
O33A O 0.6288(8) 0.1032(7) 0.9608(5) 0.068(2) Uiso 0.34 1 d PD A 1
N30B N 0.5652(15) 0.1813(11) 0.9278(11) 0.096(7) Uiso 0.33 1 d PD B 2
O31B O 0.5638(8) 0.2772(6) 0.9376(7) 0.055(2) Uiso 0.33 1 d PD B 2
O32B O 0.4916(14) 0.1259(13) 0.9580(11) 0.123(5) Uiso 0.33 1 d PD B 2
O33B O 0.6677(13) 0.1484(13) 0.9221(12) 0.139(5) Uiso 0.33 1 d PD B 2
N30C N 0.5814(9) 0.1810(7) 0.9403(7) 0.038(3) Uiso 0.33 1 d PD C 3
O31C O 0.5885(9) 0.2711(6) 0.9158(6) 0.067(2) Uiso 0.33 1 d PD C 3
O32C O 0.4898(11) 0.1311(11) 0.9240(9) 0.094(4) Uiso 0.33 1 d PD C 3
O33C O 0.6661(8) 0.1355(8) 0.9651(6) 0.072(2) Uiso 0.33 1 d PD C 3
N34A N 0.5976(10) 0.4581(10) 1.2241(6) 0.043(3) Uiso 0.34 1 d PD D 1
O35A O 0.5098(13) 0.4673(14) 1.1809(9) 0.125(8) Uiso 0.34 1 d PD D 1
O36A O 0.5810(10) 0.4432(12) 1.2918(5) 0.055(3) Uiso 0.34 1 d PD D 1
O37A O 0.6670(9) 0.3895(9) 1.1940(6) 0.072(3) Uiso 0.34 1 d PD D 1
N34B N 0.6062(10) 0.4484(12) 1.2109(7) 0.048(4) Uiso 0.33 1 d PD E 2
O35B O 0.5473(8) 0.5182(8) 1.1802(5) 0.066(3) Uiso 0.33 1 d PD E 2
O36B O 0.5799(11) 0.4183(9) 1.2780(6) 0.080(4) Uiso 0.33 1 d PD E 2
O37B O 0.7014(9) 0.4280(9) 1.1810(7) 0.067(3) Uiso 0.33 1 d PD E 2
N34C N 0.5924(11) 0.4345(12) 1.2192(8) 0.058(4) Uiso 0.33 1 d PD F 3
O36C O 0.5793(12) 0.4682(10) 1.2862(6) 0.078(4) Uiso 0.33 1 d PD F 3
O35C O 0.5305(8) 0.4858(9) 1.1708(4) 0.0449(16) Uiso 0.33 1 d PD F 3
O37C O 0.6920(9) 0.4125(10) 1.1973(6) 0.050(2) Uiso 0.33 1 d PD F 3
C38A C 0.4285(13) 0.2823(12) 1.0889(7) 0.110(5) Uiso 0.60 1 d PD G 1
H38A H 0.3749 0.3154 1.0561 0.164 Uiso 0.60 1 calc PR G 1
H38B H 0.4399 0.2120 1.0733 0.164 Uiso 0.60 1 calc PR G 1
H38C H 0.5001 0.3187 1.0874 0.164 Uiso 0.60 1 calc PR G 1
N39 N 0.3835(4) 0.2836(3) 1.1656(2) 0.0843(10) Uani 1 1 d D . .
O40A O 0.4443(6) 0.2435(6) 1.2159(4) 0.1032(19) Uiso 0.60 1 d PD G 1
O41A O 0.3004(5) 0.3426(4) 1.1837(3) 0.0746(13) Uiso 0.60 1 d PD G 1
C38B C 0.3979(15) 0.2795(12) 1.0845(7) 0.076(4) Uiso 0.40 1 d PD G 2
H38D H 0.4332 0.2151 1.0708 0.114 Uiso 0.40 1 calc PR G 2
H38E H 0.4455 0.3358 1.0686 0.114 Uiso 0.40 1 calc PR G 2
H38F H 0.3245 0.2847 1.0608 0.114 Uiso 0.40 1 calc PR G 2
O40B O 0.4154(11) 0.1977(8) 1.1969(7) 0.111(3) Uiso 0.40 1 d PD G 2
O41B O 0.3447(12) 0.3509(9) 1.2015(7) 0.112(4) Uiso 0.40 1 d PD G 2

loop_
_atom_site_aniso_label
_atom_site_aniso_U_11
_atom_site_aniso_U_22
_atom_site_aniso_U_33
_atom_site_aniso_U_23
_atom_site_aniso_U_13
_atom_site_aniso_U_12
Fe1 0.03873(18) 0.04713(19) 0.0458(2) -0.00338(17) 0.00321(16) -0.00117(15)
N2 0.0536(14) 0.0565(13) 0.0631(15) 0.0112(12) 0.0042(14) 0.0014(13)
C3 0.0601(17) 0.0662(19) 0.0533(17) 0.0148(15) 0.0038(15) -0.0062(15)
C4 0.0663(18) 0.071(2) 0.0413(15) 0.0027(14) 0.0014(13) -0.0009(16)
N5 0.0509(12) 0.0527(13) 0.0456(11) 0.0001(11) 0.0043(10) -0.0015(11)
C6 0.0537(16) 0.0576(17) 0.0575(17) -0.0057(14) 0.0140(14) 0.0059(14)
C7 0.0440(13) 0.0493(14) 0.068(2) 0.0007(13) 0.0043(13) 0.0025(11)
N8 0.0449(11) 0.0529(13) 0.0529(13) 0.0017(10) -0.0029(11) 0.0035(11)
N9 0.0592(14) 0.0517(14) 0.0586(15) 0.0071(11) -0.0129(12) -0.0054(12)
C10 0.0603(19) 0.0552(18) 0.093(3) 0.0123(18) -0.0193(19) 0.0038(15)
C11 0.0479(15) 0.0578(17) 0.093(3) 0.0078(19) -0.0012(18) 0.0088(13)
C12 0.0587(19) 0.064(2) 0.085(3) 0.0257(19) -0.0044(18) 0.0051(16)
C13 0.0544(18) 0.0612(19) 0.088(3) 0.0150(18) 0.0082(17) 0.0159(15)
N14 0.0435(12) 0.0546(13) 0.0599(15) 0.0120(11) 0.0044(11) 0.0055(11)
C15 0.0396(13) 0.073(2) 0.0507(16) 0.0069(14) -0.0036(12) 0.0020(13)
C16 0.0494(15) 0.0631(17) 0.0414(14) -0.0020(13) 0.0007(12) -0.0138(13)
N17 0.0537(13) 0.0447(12) 0.0447(11) -0.0036(9) -0.0023(10) -0.0036(10)
N18 0.0729(17) 0.0477(13) 0.0510(13) -0.0010(11) 0.0031(12) 0.0001(12)
C19 0.105(3) 0.0525(18) 0.064(2) -0.0149(16) 0.009(2) -0.025(2)
C20 0.073(2) 0.080(2) 0.0578(19) -0.0099(18) -0.0006(16) -0.029(2)
C21 0.074(2) 0.0496(17) 0.081(2) 0.0055(16) 0.0135(18) -0.0027(15)
C22 0.072(2) 0.0579(18) 0.066(2) -0.0014(15) 0.0084(17) -0.0231(16)
N23 0.0499(13) 0.0487(13) 0.0560(14) 0.0001(11) 0.0020(11) -0.0095(11)
C24 0.0508(15) 0.0491(14) 0.0576(17) -0.0074(12) -0.0018(13) -0.0065(12)
C25 0.0445(13) 0.0500(14) 0.0457(14) -0.0036(11) -0.0005(11) 0.0019(11)
N26 0.0471(11) 0.0464(12) 0.0428(11) 0.0005(9) 0.0046(9) 0.0003(10)
N27 0.0467(12) 0.0471(12) 0.0572(14) 0.0037(10) 0.0020(10) -0.0005(10)
C28 0.0547(16) 0.0701(19) 0.0462(16) 0.0081(14) 0.0035(13) 0.0053(14)
C29 0.0550(16) 0.0639(18) 0.0432(15) -0.0052(13) -0.0010(13) 0.0039(14)
N39 0.085(2) 0.087(2) 0.081(2) 0.014(2) 0.012(2) 0.003(2)

loop_
_atom_type_symbol
_atom_type_description
_atom_type_scat_dispersion_real
_atom_type_scat_dispersion_imag
_atom_type_scat_source
C C 0.0033 0.0016 'International Tables Vol C Tables 4.2.6.8 and 6.1.1.4'
H H 0.0000 0.0000 'International Tables Vol C Tables 4.2.6.8 and 6.1.1.4'
N N 0.0061 0.0033 'International Tables Vol C Tables 4.2.6.8 and 6.1.1.4'
O O 0.0106 0.0060 'International Tables Vol C Tables 4.2.6.8 and 6.1.1.4'
Fe Fe 0.3463 0.8444 'International Tables Vol C Tables 4.2.6.8 and 6.1.1.4'

loop_
_geom_angle_atom_site_label_1
_geom_angle_atom_site_label_2
_geom_angle_atom_site_label_3
_geom_angle
_geom_angle_site_symmetry_1
_geom_angle_site_symmetry_3
_geom_angle_publ_flag
N14 Fe1 N5 102.86(10) . . ?
N14 Fe1 N23 101.35(11) . . ?
N5 Fe1 N23 104.08(10) . . ?
N14 Fe1 N17 75.58(10) . . ?
N5 Fe1 N17 91.70(10) . . ?
N23 Fe1 N17 164.19(9) . . ?
N14 Fe1 N8 166.09(10) . . ?
N5 Fe1 N8 75.03(10) . . ?
N23 Fe1 N8 92.46(10) . . ?
N17 Fe1 N8 90.66(10) . . ?
N14 Fe1 N26 91.41(10) . . ?
N5 Fe1 N26 165.59(10) . . ?
N23 Fe1 N26 74.54(10) . . ?
N17 Fe1 N26 89.93(9) . . ?
N8 Fe1 N26 90.64(9) . . ?
N14 Fe1 N2 64.70(9) . . ?
N5 Fe1 N2 64.36(9) . . ?
N23 Fe1 N2 64.31(9) . . ?
N17 Fe1 N2 125.47(9) . . ?
N8 Fe1 N2 124.24(9) . . ?
N26 Fe1 N2 125.21(9) . . ?
C12 N2 C21 114.4(3) . . ?
C12 N2 C3 113.6(3) . . ?
C21 N2 C3 115.2(3) . . ?
C12 N2 Fe1 103.8(2) . . ?
C21 N2 Fe1 104.0(2) . . ?
C3 N2 Fe1 103.96(19) . . ?
N2 C3 C4 110.7(3) . . ?
N5 C4 C3 108.4(3) . . ?
C6 N5 C4 119.9(3) . . ?
C6 N5 Fe1 116.7(2) . . ?
C4 N5 Fe1 123.2(2) . . ?
N5 C6 C7 118.5(3) . . ?
N8 C7 C11 110.3(3) . . ?
N8 C7 C6 117.8(3) . . ?
C11 C7 C6 131.8(3) . . ?
N9 N8 C7 105.2(3) . . ?
N9 N8 Fe1 142.9(2) . . ?
C7 N8 Fe1 111.9(2) . . ?
N8 N9 C10 111.4(3) . . ?
N9 C10 C11 107.6(3) . . ?
C10 C11 C7 105.4(3) . . ?
N2 C12 C13 110.5(3) . . ?
N14 C13 C12 108.8(3) . . ?
C15 N14 C13 121.0(3) . . ?
C15 N14 Fe1 116.2(2) . . ?
C13 N14 Fe1 122.5(2) . . ?
N14 C15 C16 119.1(3) . . ?
N17 C16 C20 110.7(3) . . ?
N17 C16 C15 116.9(3) . . ?
C20 C16 C15 132.4(3) . . ?
N18 N17 C16 105.1(3) . . ?
N18 N17 Fe1 142.7(2) . . ?
C16 N17 Fe1 112.1(2) . . ?
N17 N18 C19 111.0(3) . . ?
N18 C19 C20 108.5(3) . . ?
C19 C20 C16 104.7(3) . . ?
N2 C21 C22 112.0(3) . . ?
N23 C22 C21 108.8(3) . . ?
C24 N23 C22 120.2(3) . . ?
C24 N23 Fe1 116.7(2) . . ?
C22 N23 Fe1 122.9(2) . . ?
N23 C24 C25 118.5(3) . . ?
N26 C25 C29 111.4(3) . . ?
N26 C25 C24 117.0(3) . . ?
C29 C25 C24 131.6(3) . . ?
N27 N26 C25 104.5(2) . . ?
N27 N26 Fe1 142.2(2) . . ?
C25 N26 Fe1 113.03(19) . . ?
N26 N27 C28 112.5(3) . . ?
N27 C28 C29 107.5(3) . . ?
C28 C29 C25 104.1(3) . . ?
O33A N30A O32A 119.5(11) . . ?
O33A N30A O31A 120.4(12) . . ?
O32A N30A O31A 119.6(11) . . ?
O32B N30B O31B 120.0(16) . . ?
O32B N30B O33B 119.6(16) . . ?
O31B N30B O33B 110.6(15) . . ?
O33C N30C O31C 121.3(11) . . ?
O33C N30C O32C 120.8(11) . . ?
O31C N30C O32C 116.3(11) . . ?
O36A N34A O35A 118.4(13) . . ?
O36A N34A O37A 113.1(11) . . ?
O35A N34A O37A 107.8(12) . . ?
O35B N34B O37B 116.4(11) . . ?
O35B N34B O36B 119.2(11) . . ?
O37B N34B O36B 122.6(11) . . ?
O37C N34C O36C 118.6(12) . . ?
O37C N34C O35C 114.6(12) . . ?
O36C N34C O35C 112.3(12) . . ?
O40A N39 O41A 119.6(5) . . ?
O40A N39 C38A 117.5(7) . . ?
O41A N39 C38A 121.1(7) . . ?
O41B N39 O40B 120.5(8) . . ?
O41B N39 C38B 128.0(10) . . ?
O40B N39 C38B 111.4(9) . . ?

loop_
_geom_bond_atom_site_label_1
_geom_bond_atom_site_label_2
_geom_bond_distance
_geom_bond_site_symmetry_2
_geom_bond_publ_flag
Fe1 N14 2.181(3) . ?
Fe1 N5 2.184(2) . ?
Fe1 N23 2.199(3) . ?
Fe1 N17 2.240(2) . ?
Fe1 N8 2.248(3) . ?
Fe1 N26 2.249(2) . ?
Fe1 N2 2.959(3) . ?
N2 C12 1.469(5) . ?
N2 C21 1.473(5) . ?
N2 C3 1.481(5) . ?
C3 C4 1.524(5) . ?
C4 N5 1.472(4) . ?
N5 C6 1.277(4) . ?
C6 C7 1.456(5) . ?
C7 N8 1.357(4) . ?
C7 C11 1.405(5) . ?
N8 N9 1.351(4) . ?
N9 C10 1.362(5) . ?
C10 C11 1.364(7) . ?
C12 C13 1.523(6) . ?
C13 N14 1.479(5) . ?
N14 C15 1.273(5) . ?
C15 C16 1.473(5) . ?
C16 N17 1.361(4) . ?
C16 C20 1.399(5) . ?
N17 N18 1.350(4) . ?
N18 C19 1.351(5) . ?
C19 C20 1.368(7) . ?
C21 C22 1.507(6) . ?
C22 N23 1.478(4) . ?
N23 C24 1.279(4) . ?
C24 C25 1.465(4) . ?
C25 N26 1.354(4) . ?
C25 C29 1.407(4) . ?
N26 N27 1.343(4) . ?
N27 C28 1.349(4) . ?
C28 C29 1.383(5) . ?
N30A O33A 1.227(11) . ?
N30A O32A 1.256(13) . ?
N30A O31A 1.280(13) . ?
N30B O32B 1.243(16) . ?
N30B O31B 1.253(14) . ?
N30B O33B 1.276(16) . ?
N30C O33C 1.234(11) . ?
N30C O31C 1.248(11) . ?
N30C O32C 1.284(13) . ?
N34A O36A 1.243(13) . ?
N34A O35A 1.292(14) . ?
N34A O37A 1.317(12) . ?
N34B O35B 1.261(12) . ?
N34B O37B 1.263(13) . ?
N34B O36B 1.302(13) . ?
N34C O37C 1.261(14) . ?
N34C O36C 1.286(15) . ?
N34C O35C 1.311(12) . ?
C38A N39 1.472(12) . ?
N39 O40A 1.259(7) . ?
N39 O41A 1.277(7) . ?
C38B N39 1.465(13) . ?
N39 O40B 1.299(10) . ?
N39 O41B 1.174(11) . ?

loop_
_geom_hbond_atom_site_label_D
_geom_hbond_atom_site_label_H
_geom_hbond_atom_site_label_A
_geom_hbond_distance_DH
_geom_hbond_distance_HA
_geom_hbond_distance_DA
_geom_hbond_angle_DHA
_geom_hbond_site_symmetry_A
N9 H9 O35A 0.86 2.24 3.096(19) 176.6 .
N9 H9 O35B 0.86 2.08 2.910(10) 162.7 .
N9 H9 O35C 0.86 1.95 2.811(9) 176.2 .
C10 H10 O32A 0.93 2.34 3.179(10) 150.2 3_557
C10 H10 O32B 0.93 2.52 3.248(15) 135.0 3_557
C10 H10 O32C 0.93 2.59 3.410(13) 147.7 3_557
N18 H18 O31A 0.86 2.34 3.194(17) 175.2 .
N18 H18 O31B 0.86 1.91 2.766(10) 171.7 .
N18 H18 O31C 0.86 2.17 2.990(11) 160.0 .
C19 H19 O37A 0.93 2.31 3.119(11) 145.5 3_457
C19 H19 O37B 0.93 2.48 3.369(11) 161.1 3_457
C19 H19 O37C 0.93 2.45 3.308(11) 152.8 3_457
N27 H27 O33A 0.86 2.06 2.831(8) 148.4 3_457
N27 H27 O33B 0.86 2.06 2.881(15) 159.3 3_457
N27 H27 O33C 0.86 2.07 2.914(10) 164.9 3_457
